data_2209576
loop_
_publ_author_name
'Huerta, Ra\'ul'
'Toscano, Rub\'en A.'
'Castillo, Ivan'

_publ_section_title
;
 1,4-Bis(8-<i>tert</i>-butyl-6-methyl-4<i>H</i>-1,3-benzoxazin-3-yl)benzene
;
_journal_coeditor_code KJ2015
_journal_issue 7
_journal_name_full 'Acta Crystallographica Section E'
_journal_page_first o2938
_journal_page_last o2940
_journal_paper_doi 10.1107/S1600536806022811
_journal_volume 62
_journal_year 2006
_chemical_formula_iupac 'C32 H40 N2 O2'
_chemical_formula_moiety 'C32 H40 N2 O2'
_chemical_formula_sum 'C32 H40 N2 O2'
_chemical_formula_weight 484.66
_chemical_melting_point .424E-305
_chemical_name_systematic
;
1,4-Bis(8-tert-butyl-6-methyl-4H-1,3-benzoxazin-3-yl)benzene
;
_space_group_IT_number 14
_symmetry_cell_setting monoclinic
_symmetry_space_group_name_Hall '-P 2ybc'
_symmetry_space_group_name_H-M 'P 1 21/c 1'
_atom_sites_solution_hydrogens geom
_atom_sites_solution_primary direct
_atom_sites_solution_secondary difmap
_cell_angle_alpha 90.00
_cell_angle_beta 92.098(2)
_cell_angle_gamma 90.00
_cell_formula_units_Z 4
_cell_length_a 10.2670(10)
_cell_length_b 15.443(2)
_cell_length_c 17.913(2)
_cell_measurement_reflns_used 5532
_cell_measurement_temperature 294(2)
_cell_measurement_theta_max 24.60
_cell_measurement_theta_min 2.28
_cell_volume 2838.3(6)
_computing_cell_refinement SMART
_computing_data_collection 'SMART (Bruker, 1999)'
_computing_data_reduction 'SAINT (Bruker, 1999)'
_computing_molecular_graphics SHELXTL
_computing_publication_material SHELXTL
_computing_structure_refinement SHELXTL
_computing_structure_solution 'SHELXTL (Sheldrick, 2000)'
_diffrn_ambient_temperature 294(2)
_diffrn_detector_area_resol_mean 0.661
_diffrn_measured_fraction_theta_full 0.995
_diffrn_measured_fraction_theta_max 0.995
_diffrn_measurement_device_type 'Bruker SMART APEX CCD'
_diffrn_measurement_method \w
_diffrn_radiation_monochromator graphite
_diffrn_radiation_source 'fine-focus sealed tube'
_diffrn_radiation_type MoK\a
_diffrn_radiation_wavelength 0.71073
_diffrn_reflns_av_R_equivalents 0.0622
_diffrn_reflns_av_sigmaI/netI 0.0569
_diffrn_reflns_limit_h_max 12
_diffrn_reflns_limit_h_min -12
_diffrn_reflns_limit_k_max 18
_diffrn_reflns_limit_k_min -18
_diffrn_reflns_limit_l_max 21
_diffrn_reflns_limit_l_min -21
_diffrn_reflns_number 21975
_diffrn_reflns_theta_full 25.35
_diffrn_reflns_theta_max 25.35
_diffrn_reflns_theta_min 1.74
_diffrn_standards_decay_% 0
_diffrn_standards_interval_count 0
_diffrn_standards_interval_time 0
_diffrn_standards_number 0
_exptl_absorpt_coefficient_mu 0.070
_exptl_absorpt_correction_T_max 0.996
_exptl_absorpt_correction_T_min 0.965
_exptl_absorpt_correction_type multi-scan
_exptl_absorpt_process_details '(SADABS; Sheldrick, 2004)'
_exptl_crystal_colour colorless
_exptl_crystal_density_diffrn 1.134
_exptl_crystal_density_method 'not measured'
_exptl_crystal_description block
_exptl_crystal_F_000 1048
_exptl_crystal_size_max 0.254
_exptl_crystal_size_mid 0.228
_exptl_crystal_size_min 0.122
_refine_diff_density_max 0.176
_refine_diff_density_min -0.162
_refine_ls_extinction_method none
_refine_ls_goodness_of_fit_ref 1.030
_refine_ls_hydrogen_treatment noref
_refine_ls_matrix_type full
_refine_ls_number_parameters 333
_refine_ls_number_reflns 5180
_refine_ls_number_restraints 0
_refine_ls_restrained_S_all 1.030
_refine_ls_R_factor_all 0.1007
_refine_ls_R_factor_gt 0.0616
_refine_ls_shift/su_max 0.000
_refine_ls_shift/su_mean 0.000
_refine_ls_structure_factor_coef Fsqd
_refine_ls_weighting_details 'calc w=1/[\s^2^(Fo^2^)+(0.0696P)^2^+0.5199P] where P=(Fo^2^+2Fc^2^)/3'
_refine_ls_weighting_scheme calc
_refine_ls_wR_factor_gt 0.1424
_refine_ls_wR_factor_ref 0.1595
_reflns_number_gt 3379
_reflns_number_total 5180
_reflns_threshold_expression I>2\s(I)
_cod_data_source_file kj2015.cif
_cod_data_source_block I
_cod_original_sg_symbol_H-M 'P 21/c'
_cod_database_code 2209576
_cod_database_fobs_code 2209576

loop_
_symmetry_equiv_pos_as_xyz
'x, y, z'
'-x, y+1/2, -z+1/2'
'-x, -y, -z'
'x, -y-1/2, z-1/2'

loop_
_atom_site_type_symbol
_atom_site_label
_atom_site_fract_x
_atom_site_fract_y
_atom_site_fract_z
_atom_site_U_iso_or_equiv
_atom_site_adp_type
_atom_site_calc_flag
_atom_site_refinement_flags
_atom_site_occupancy
C C1 0.6625(2) 0.41329(15) -0.00776(13) 0.0482(6) Uani d . 1
C C2 0.6983(3) 0.40315(17) -0.08103(14) 0.0641(7) Uani d . 1
H H2 0.6655 0.3565 -0.1087 0.077 Uiso calc R 1
C C3 0.7809(3) 0.46027(17) -0.11361(16) 0.0695(8) Uani d . 1
H H3 0.8042 0.4509 -0.1626 0.083 Uiso calc R 1
C C4 0.8306(2) 0.53166(16) -0.07542(15) 0.0569(7) Uani d . 1
C C5 0.7945(2) 0.54223(16) -0.00240(15) 0.0582(7) Uani d . 1
H H5 0.8255 0.5896 0.0249 0.070 Uiso calc R 1
C C6 0.7126(2) 0.48312(16) 0.03095(14) 0.0559(6) Uani d . 1
H H6 0.6913 0.4911 0.0805 0.067 Uiso calc R 1
O O7 0.59445(15) 0.37658(10) 0.15518(9) 0.0533(4) Uani d . 1
C C8 0.5102(2) 0.37703(18) 0.08829(14) 0.0617(7) Uani d . 1
H H8A 0.4383 0.3375 0.0955 0.074 Uiso calc R 1
H H8B 0.4739 0.4346 0.0816 0.074 Uiso calc R 1
N N9 0.57328(19) 0.35311(14) 0.02219(11) 0.0563(6) Uani d . 1
C C10 0.6188(3) 0.26361(16) 0.02997(13) 0.0614(7) Uani d . 1
H H10A 0.6751 0.2499 -0.0107 0.074 Uiso calc R 1
H H10B 0.5445 0.2248 0.0267 0.074 Uiso calc R 1
C C11 0.7772(2) 0.18056(15) 0.11305(14) 0.0556(7) Uani d . 1
H H11 0.7858 0.1412 0.0742 0.067 Uiso calc R 1
C C12 0.8498(2) 0.16847(15) 0.17873(14) 0.0546(6) Uani d . 1
C C13 0.8349(2) 0.22912(15) 0.23478(13) 0.0498(6) Uani d . 1
H H13 0.8839 0.2220 0.2791 0.060 Uiso calc R 1
C C14 0.7519(2) 0.29970(14) 0.22915(12) 0.0423(5) Uani d . 1
C C15 0.6782(2) 0.30746(14) 0.16179(12) 0.0423(5) Uani d . 1
C C16 0.6922(2) 0.24957(14) 0.10343(12) 0.0458(6) Uani d . 1
C C17 0.9459(3) 0.09546(18) 0.18823(18) 0.0839(9) Uani d . 1
H H17A 0.9005 0.0412 0.1850 0.126 Uiso calc R 1
H H17B 0.9904 0.1002 0.2361 0.126 Uiso calc R 1
H H17C 1.0081 0.0985 0.1496 0.126 Uiso calc R 1
C C18 0.7437(2) 0.36676(15) 0.29172(13) 0.0536(6) Uani d . 1
C C19 0.7824(3) 0.45603(17) 0.26273(17) 0.0738(8) Uani d . 1
H H19A 0.8667 0.4526 0.2415 0.111 Uiso calc R 1
H H19B 0.7852 0.4967 0.3033 0.111 Uiso calc R 1
H H19C 0.7194 0.4748 0.2252 0.111 Uiso calc R 1
C C20 0.6057(3) 0.37000(19) 0.32141(15) 0.0693(8) Uani d . 1
H H20A 0.5449 0.3848 0.2815 0.104 Uiso calc R 1
H H20B 0.6021 0.4128 0.3601 0.104 Uiso calc R 1
H H20C 0.5836 0.3144 0.3413 0.104 Uiso calc R 1
C C21 0.8366(3) 0.3447(2) 0.35820(16) 0.0861(10) Uani d . 1
H H21A 0.8152 0.2886 0.3773 0.129 Uiso calc R 1
H H21B 0.8278 0.3873 0.3967 0.129 Uiso calc R 1
H H21C 0.9247 0.3444 0.3421 0.129 Uiso calc R 1
O O22 0.90470(15) 0.72024(11) -0.03936(10) 0.0609(5) Uani d . 1
C C23 0.9857(3) 0.65030(18) -0.0664(2) 0.0763(9) Uani d . 1
H H23A 1.0549 0.6752 -0.0950 0.092 Uiso calc R 1
H H23B 1.0260 0.6207 -0.0238 0.092 Uiso calc R 1
N N24 0.9178(2) 0.58853(14) -0.11160(14) 0.0693(6) Uani d . 1
C C25 0.8657(3) 0.63163(18) -0.17882(16) 0.0772(9) Uani d . 1
H H25A 0.8070 0.5926 -0.2059 0.093 Uiso calc R 1
H H25B 0.9367 0.6456 -0.2110 0.093 Uiso calc R 1
C C26 0.7030(3) 0.74920(18) -0.21014(14) 0.0643(7) Uani d . 1
H H26 0.6908 0.7240 -0.2570 0.077 Uiso calc R 1
C C27 0.6306(3) 0.82064(17) -0.19300(14) 0.0602(7) Uani d . 1
C C28 0.6500(2) 0.85536(15) -0.12190(13) 0.0522(6) Uani d . 1
H H28 0.6000 0.9030 -0.1091 0.063 Uiso calc R 1
C C29 0.7394(2) 0.82343(14) -0.06882(12) 0.0438(5) Uani d . 1
C C30 0.8132(2) 0.75184(15) -0.09020(13) 0.0478(6) Uani d . 1
C C31 0.7940(2) 0.71313(16) -0.15998(14) 0.0554(6) Uani d . 1
C C32 0.5316(3) 0.8596(2) -0.24780(17) 0.0910(11) Uani d . 1
H H32A 0.5582 0.8494 -0.2979 0.137 Uiso calc R 1
H H32B 0.5256 0.9208 -0.2392 0.137 Uiso calc R 1
H H32C 0.4481 0.8334 -0.2411 0.137 Uiso calc R 1
C C33 0.7567(2) 0.86609(16) 0.00844(13) 0.0532(6) Uani d . 1
C C34 0.8933(3) 0.9063(2) 0.01510(17) 0.0778(9) Uani d . 1
H H34A 0.9006 0.9512 -0.0215 0.117 Uiso calc R 1
H H34B 0.9574 0.8624 0.0068 0.117 Uiso calc R 1
H H34C 0.9073 0.9303 0.0642 0.117 Uiso calc R 1
C C35 0.6578(3) 0.93859(19) 0.01977(16) 0.0782(8) Uani d . 1
H H35A 0.6700 0.9833 -0.0166 0.117 Uiso calc R 1
H H35B 0.6704 0.9622 0.0691 0.117 Uiso calc R 1
H H35C 0.5711 0.9157 0.0139 0.117 Uiso calc R 1
C C36 0.7376(3) 0.7997(2) 0.07079(15) 0.0802(9) Uani d . 1
H H36A 0.7455 0.8280 0.1184 0.120 Uiso calc R 1
H H36B 0.8028 0.7553 0.0681 0.120 Uiso calc R 1
H H36C 0.6527 0.7741 0.0648 0.120 Uiso calc R 1

loop_
_atom_site_aniso_label
_atom_site_aniso_U_11
_atom_site_aniso_U_22
_atom_site_aniso_U_33
_atom_site_aniso_U_12
_atom_site_aniso_U_13
_atom_site_aniso_U_23
C1 0.0420(13) 0.0522(14) 0.0501(14) -0.0046(11) -0.0042(11) 0.0114(11)
C2 0.0821(19) 0.0564(16) 0.0540(16) -0.0141(14) 0.0050(14) 0.0009(13)
C3 0.092(2) 0.0534(16) 0.0651(17) -0.0041(15) 0.0276(15) -0.0016(14)
C4 0.0490(14) 0.0491(15) 0.0736(18) 0.0031(12) 0.0172(13) 0.0083(13)
C5 0.0610(16) 0.0496(15) 0.0637(17) -0.0079(12) -0.0029(13) 0.0038(12)
C6 0.0612(16) 0.0581(16) 0.0487(14) -0.0041(13) 0.0042(12) 0.0078(12)
O7 0.0473(9) 0.0562(10) 0.0567(10) 0.0077(8) 0.0048(8) 0.0060(8)
C8 0.0382(13) 0.0785(19) 0.0683(18) -0.0026(12) 0.0005(13) 0.0222(14)
N9 0.0493(12) 0.0653(14) 0.0539(13) -0.0118(10) -0.0053(10) 0.0164(10)
C10 0.0754(17) 0.0581(17) 0.0502(15) -0.0245(14) -0.0045(13) 0.0040(12)
C11 0.0749(17) 0.0399(13) 0.0530(15) -0.0076(13) 0.0165(13) -0.0052(11)
C12 0.0619(16) 0.0443(14) 0.0583(16) 0.0074(12) 0.0149(13) 0.0043(11)
C13 0.0504(14) 0.0509(14) 0.0480(14) -0.0002(12) 0.0000(11) 0.0062(11)
C14 0.0399(12) 0.0392(12) 0.0484(13) -0.0070(10) 0.0068(10) -0.0028(10)
C15 0.0386(12) 0.0407(13) 0.0478(13) -0.0035(10) 0.0041(10) 0.0035(10)
C16 0.0495(13) 0.0410(13) 0.0471(13) -0.0123(11) 0.0027(11) 0.0029(11)
C17 0.103(2) 0.0634(18) 0.087(2) 0.0324(17) 0.0247(18) 0.0126(16)
C18 0.0487(14) 0.0560(15) 0.0561(15) -0.0072(12) 0.0024(12) -0.0142(12)
C19 0.0719(18) 0.0556(16) 0.095(2) -0.0125(14) 0.0131(16) -0.0246(15)
C20 0.0653(17) 0.080(2) 0.0631(17) -0.0041(15) 0.0158(14) -0.0216(14)
C21 0.081(2) 0.110(3) 0.0667(19) 0.0034(19) -0.0178(16) -0.0319(18)
O22 0.0475(9) 0.0584(11) 0.0764(12) -0.0012(8) -0.0060(9) 0.0109(9)
C23 0.0432(15) 0.0606(17) 0.126(3) 0.0001(14) 0.0186(16) 0.0158(18)
N24 0.0592(13) 0.0526(13) 0.0981(18) -0.0023(11) 0.0302(13) 0.0076(13)
C25 0.100(2) 0.0589(18) 0.076(2) -0.0052(16) 0.0450(18) 0.0025(15)
C26 0.088(2) 0.0623(18) 0.0424(14) -0.0272(16) 0.0057(14) 0.0047(13)
C27 0.0695(17) 0.0586(17) 0.0517(16) -0.0256(14) -0.0094(13) 0.0125(13)
C28 0.0529(14) 0.0476(14) 0.0560(15) -0.0083(11) -0.0003(12) 0.0088(12)
C29 0.0405(12) 0.0464(13) 0.0446(13) -0.0121(11) 0.0012(10) 0.0070(10)
C30 0.0416(12) 0.0508(14) 0.0512(14) -0.0096(11) 0.0047(11) 0.0113(11)
C31 0.0649(16) 0.0496(15) 0.0529(15) -0.0158(13) 0.0189(13) 0.0012(12)
C32 0.101(2) 0.092(2) 0.077(2) -0.0339(19) -0.0380(19) 0.0272(18)
C33 0.0548(15) 0.0566(15) 0.0481(14) -0.0082(12) -0.0002(12) 0.0017(12)
C34 0.0734(19) 0.087(2) 0.0719(19) -0.0232(16) -0.0123(15) -0.0134(16)
C35 0.089(2) 0.073(2) 0.073(2) 0.0014(17) 0.0101(16) -0.0144(15)
C36 0.098(2) 0.091(2) 0.0518(16) -0.0082(18) 0.0090(16) 0.0103(15)

loop_
_atom_type_symbol
_atom_type_description
_atom_type_scat_dispersion_real
_atom_type_scat_dispersion_imag
_atom_type_scat_source
C C 0.0033 0.0016 'International Tables Vol C Tables 4.2.6.8 and 6.1.1.4'
H H 0.0000 0.0000 'International Tables Vol C Tables 4.2.6.8 and 6.1.1.4'
N N 0.0061 0.0033 'International Tables Vol C Tables 4.2.6.8 and 6.1.1.4'
O O 0.0106 0.0060 'International Tables Vol C Tables 4.2.6.8 and 6.1.1.4'

loop_
_geom_angle_atom_site_label_1
_geom_angle_atom_site_label_2
_geom_angle_atom_site_label_3
_geom_angle
_geom_angle_publ_flag
C6 C1 C2 117.4(2) ?
C6 C1 N9 123.8(2) ?
C2 C1 N9 118.7(2) ?
C3 C2 C1 121.4(2) ?
C3 C2 H2 119.3 ?
C1 C2 H2 119.3 ?
C2 C3 C4 121.7(2) ?
C2 C3 H3 119.2 ?
C4 C3 H3 119.2 ?
C5 C4 C3 117.0(2) ?
C5 C4 N24 123.5(2) ?
C3 C4 N24 119.5(2) ?
C4 C5 C6 121.1(2) ?
C4 C5 H5 119.5 ?
C6 C5 H5 119.5 ?
C1 C6 C5 121.3(2) ?
C1 C6 H6 119.3 ?
C5 C6 H6 119.3 ?
C15 O7 C8 115.29(18) yes
N9 C8 O7 114.25(19) yes
N9 C8 H8A 108.7 ?
O7 C8 H8A 108.7 ?
N9 C8 H8B 108.7 ?
O7 C8 H8B 108.7 ?
H8A C8 H8B 107.6 ?
C8 N9 C1 117.7(2) yes
C8 N9 C10 108.66(19) yes
C1 N9 C10 116.4(2) yes
N9 C10 C16 111.5(2) yes
N9 C10 H10A 109.3 ?
C16 C10 H10A 109.3 ?
N9 C10 H10B 109.3 ?
C16 C10 H10B 109.3 ?
H10A C10 H10B 108.0 ?
C12 C11 C16 121.9(2) ?
C12 C11 H11 119.1 ?
C16 C11 H11 119.1 ?
C11 C12 C13 117.1(2) ?
C11 C12 C17 121.9(2) ?
C13 C12 C17 120.9(2) ?
C14 C13 C12 124.3(2) ?
C14 C13 H13 117.9 ?
C12 C13 H13 117.9 ?
C13 C14 C15 116.1(2) ?
C13 C14 C18 122.0(2) ?
C15 C14 C18 121.9(2) ?
O7 C15 C16 121.2(2) ?
O7 C15 C14 117.14(19) ?
C16 C15 C14 121.6(2) ?
C11 C16 C15 119.0(2) ?
C11 C16 C10 120.8(2) ?
C15 C16 C10 120.2(2) ?
C12 C17 H17A 109.5 ?
C12 C17 H17B 109.5 ?
H17A C17 H17B 109.5 ?
C12 C17 H17C 109.5 ?
H17A C17 H17C 109.5 ?
H17B C17 H17C 109.5 ?
C14 C18 C19 109.8(2) ?
C14 C18 C20 110.64(19) ?
C19 C18 C20 110.0(2) ?
C14 C18 C21 111.6(2) ?
C19 C18 C21 107.6(2) ?
C20 C18 C21 107.1(2) ?
C18 C19 H19A 109.5 ?
C18 C19 H19B 109.5 ?
H19A C19 H19B 109.5 ?
C18 C19 H19C 109.5 ?
H19A C19 H19C 109.5 ?
H19B C19 H19C 109.5 ?
C18 C20 H20A 109.5 ?
C18 C20 H20B 109.5 ?
H20A C20 H20B 109.5 ?
C18 C20 H20C 109.5 ?
H20A C20 H20C 109.5 ?
H20B C20 H20C 109.5 ?
C18 C21 H21A 109.5 ?
C18 C21 H21B 109.5 ?
H21A C21 H21B 109.5 ?
C18 C21 H21C 109.5 ?
H21A C21 H21C 109.5 ?
H21B C21 H21C 109.5 ?
C30 O22 C23 115.3(2) yes
N24 C23 O22 114.5(2) yes
N24 C23 H23A 108.6 ?
O22 C23 H23A 108.6 ?
N24 C23 H23B 108.6 ?
O22 C23 H23B 108.6 ?
H23A C23 H23B 107.6 ?
C23 N24 C4 117.3(2) yes
C23 N24 C25 108.8(2) yes
C4 N24 C25 116.0(2) yes
N24 C25 C31 111.4(2) yes
N24 C25 H25A 109.4 ?
C31 C25 H25A 109.4 ?
N24 C25 H25B 109.4 ?
C31 C25 H25B 109.4 ?
H25A C25 H25B 108.0 ?
C27 C26 C31 122.4(2) ?
C27 C26 H26 118.8 ?
C31 C26 H26 118.8 ?
C26 C27 C28 117.0(2) ?
C26 C27 C32 122.2(3) ?
C28 C27 C32 120.8(3) ?
C29 C28 C27 124.1(2) ?
C29 C28 H28 118.0 ?
C27 C28 H28 118.0 ?
C28 C29 C30 116.3(2) ?
C28 C29 C33 121.1(2) ?
C30 C29 C33 122.6(2) ?
O22 C30 C31 120.9(2) ?
O22 C30 C29 117.6(2) ?
C31 C30 C29 121.6(2) ?
C26 C31 C30 118.6(2) ?
C26 C31 C25 120.9(2) ?
C30 C31 C25 120.4(2) ?
C27 C32 H32A 109.5 ?
C27 C32 H32B 109.5 ?
H32A C32 H32B 109.5 ?
C27 C32 H32C 109.5 ?
H32A C32 H32C 109.5 ?
H32B C32 H32C 109.5 ?
C35 C33 C36 106.9(2) ?
C35 C33 C34 107.6(2) ?
C36 C33 C34 110.7(2) ?
C35 C33 C29 112.2(2) ?
C36 C33 C29 110.8(2) ?
C34 C33 C29 108.6(2) ?
C33 C34 H34A 109.5 ?
C33 C34 H34B 109.5 ?
H34A C34 H34B 109.5 ?
C33 C34 H34C 109.5 ?
H34A C34 H34C 109.5 ?
H34B C34 H34C 109.5 ?
C33 C35 H35A 109.5 ?
C33 C35 H35B 109.5 ?
H35A C35 H35B 109.5 ?
C33 C35 H35C 109.5 ?
H35A C35 H35C 109.5 ?
H35B C35 H35C 109.5 ?
C33 C36 H36A 109.5 ?
C33 C36 H36B 109.5 ?
H36A C36 H36B 109.5 ?
C33 C36 H36C 109.5 ?
H36A C36 H36C 109.5 ?
H36B C36 H36C 109.5 ?

loop_
_geom_bond_atom_site_label_1
_geom_bond_atom_site_label_2
_geom_bond_distance
_geom_bond_publ_flag
C1 C6 1.372(3) ?
C1 C2 1.385(3) ?
C1 N9 1.424(3) yes
C2 C3 1.369(3) ?
C2 H2 0.9300 ?
C3 C4 1.385(4) ?
C3 H3 0.9300 ?
C4 C5 1.382(3) ?
C4 N24 1.427(3) yes
C5 C6 1.391(3) ?
C5 H5 0.9300 ?
C6 H6 0.9300 ?
O7 C15 1.373(3) yes
O7 C8 1.452(3) yes
C8 N9 1.419(3) yes
C8 H8A 0.9700 ?
C8 H8B 0.9700 ?
N9 C10 1.464(3) yes
C10 C16 1.508(3) ?
C10 H10A 0.9700 ?
C10 H10B 0.9700 ?
C11 C12 1.382(3) ?
C11 C16 1.385(3) ?
C11 H11 0.9300 ?
C12 C13 1.386(3) ?
C12 C17 1.504(3) ?
C13 C14 1.385(3) ?
C13 H13 0.9300 ?
C14 C15 1.406(3) ?
C14 C18 1.531(3) ?
C15 C16 1.387(3) ?
C17 H17A 0.9600 ?
C17 H17B 0.9600 ?
C17 H17C 0.9600 ?
C18 C19 1.531(4) ?
C18 C20 1.533(3) ?
C18 C21 1.536(4) ?
C19 H19A 0.9600 ?
C19 H19B 0.9600 ?
C19 H19C 0.9600 ?
C20 H20A 0.9600 ?
C20 H20B 0.9600 ?
C20 H20C 0.9600 ?
C21 H21A 0.9600 ?
C21 H21B 0.9600 ?
C21 H21C 0.9600 ?
O22 C30 1.374(3) yes
O22 C23 1.457(3) yes
C23 N24 1.417(4) yes
C23 H23A 0.9700 ?
C23 H23B 0.9700 ?
N24 C25 1.460(4) yes
C25 C31 1.503(4) ?
C25 H25A 0.9700 ?
C25 H25B 0.9700 ?
C26 C27 1.372(4) ?
C26 C31 1.389(3) ?
C26 H26 0.9300 ?
C27 C28 1.389(3) ?
C27 C32 1.512(4) ?
C28 C29 1.388(3) ?
C28 H28 0.9300 ?
C29 C30 1.402(3) ?
C29 C33 1.537(3) ?
C30 C31 1.393(3) ?
C32 H32A 0.9600 ?
C32 H32B 0.9600 ?
C32 H32C 0.9600 ?
C33 C35 1.530(4) ?
C33 C36 1.534(3) ?
C33 C34 1.534(3) ?
C34 H34A 0.9600 ?
C34 H34B 0.9600 ?
C34 H34C 0.9600 ?
C35 H35A 0.9600 ?
C35 H35B 0.9600 ?
C35 H35C 0.9600 ?
C36 H36A 0.9600 ?
C36 H36B 0.9600 ?
C36 H36C 0.9600 ?

loop_
_geom_hbond_atom_site_label_D
_geom_hbond_atom_site_label_H
_geom_hbond_atom_site_label_A
_geom_hbond_site_symmetry_A
_geom_hbond_distance_DH
_geom_hbond_distance_HA
_geom_hbond_distance_DA
_geom_hbond_angle_DHA
_geom_hbond_publ_flag
C8 H8A Cg3 3_665 0.97 2.66 3.608(3) 166 yes
C8 H8B Cg1 3_665 0.97 2.75 3.592(3) 145 yes
C23 H23A Cg2 3_765 0.97 2.68 3.650(3) 174 yes
C23 H23B Cg1 3_765 0.97 2.95 3.807(3) 148 yes
C32 H32C Cg2 3_665 0.96 2.80 3.712(3) 160 no

loop_
_cod_related_entry_id
_cod_related_entry_database
_cod_related_entry_code
1 ChemSpider 21127926
